data_7027637
loop_
_publ_author_name
'Lu, Tian-Huey'
'Lin, Shih-Chi'
'Aneetha, Halikhedkar'
'Panneerselvam, Kaliyamoorthy'
'Chung, Chung-Sun'

_publ_section_title
;
 Copper(II) complexes of
 C-meso-1,5,8,12-tetramethyl-1,4,8,11-tetraazacyclotetradecane: syntheses,
 structures and properties&#x200A;&#x2020;&gt;
;
_journal_issue 19
_journal_name_full 'Journal of the Chemical Society, Dalton Transactions'
_journal_page_first 3385
_journal_paper_doi 10.1039/a905079e
_journal_year 1999
_chemical_formula_sum 'C14 H36 Cu I2 N4 O2'
_chemical_formula_weight 609.81
_chemical_name_systematic
; 

 ? 

;
_space_group_IT_number 14
_symmetry_cell_setting monoclinic
_symmetry_space_group_name_Hall '-P 2yn'
_symmetry_space_group_name_H-M 'P 1 21/n 1'
_atom_sites_solution_hydrogens geom
_atom_sites_solution_primary heavy
_atom_sites_solution_secondary difmap
_audit_creation_method SHELXL-97
_cell_angle_alpha 90.00
_cell_angle_beta 103.266(1)
_cell_angle_gamma 90.00
_cell_formula_units_Z 2
_cell_length_a 8.5634(3)
_cell_length_b 13.1899(5)
_cell_length_c 10.2121(4)
_cell_measurement_temperature 293(2)
_cell_volume 1122.68(7)
_computing_cell_refinement 'SAINT (Siemens, 1995)'
_computing_data_collection 'Siemens SMART CCD (Siemens, 1995)'
_computing_data_reduction 'SAINT (Siemens, 1995)'
_computing_molecular_graphics 'NRCVAX (Gabe, et al., 1989)'
_computing_publication_material 'SHELXL-97 (Sheldrick, 1997)'
_computing_structure_refinement 'SHELXL-97 (Sheldrick, 1997)'
_computing_structure_solution 'SHELXS-97 (Sheldrick, 1990)'
_diffrn_ambient_temperature 293(2)
_diffrn_measured_fraction_theta_full 0.903
_diffrn_measured_fraction_theta_max 0.903
_diffrn_measurement_device_type 'SMART CCD'
_diffrn_measurement_method '\w scan'
_diffrn_radiation_monochromator graphite
_diffrn_radiation_source 'fine-focus sealed tube'
_diffrn_radiation_type MoK\a
_diffrn_radiation_wavelength 0.71073
_diffrn_reflns_av_R_equivalents 0.0283
_diffrn_reflns_av_sigmaI/netI 0.0225
_diffrn_reflns_limit_h_max 11
_diffrn_reflns_limit_h_min -10
_diffrn_reflns_limit_k_max 17
_diffrn_reflns_limit_k_min -13
_diffrn_reflns_limit_l_max 13
_diffrn_reflns_limit_l_min -13
_diffrn_reflns_number 6408
_diffrn_reflns_theta_full 28.04
_diffrn_reflns_theta_max 28.04
_diffrn_reflns_theta_min 2.57
_exptl_absorpt_coefficient_mu 3.735
_exptl_absorpt_correction_type psi-scan
_exptl_crystal_colour blue
_exptl_crystal_density_diffrn 1.804
_exptl_crystal_density_method 'not measured'
_exptl_crystal_F_000 598
_exptl_crystal_size_max 0.50
_exptl_crystal_size_mid 0.25
_exptl_crystal_size_min 0.20
_refine_diff_density_max 0.922
_refine_diff_density_min -0.799
_refine_diff_density_rms 0.079
_refine_ls_extinction_method none
_refine_ls_goodness_of_fit_ref 1.081
_refine_ls_hydrogen_treatment mixed
_refine_ls_matrix_type full
_refine_ls_number_parameters 108
_refine_ls_number_reflns 2463
_refine_ls_number_restraints 0
_refine_ls_restrained_S_all 1.081
_refine_ls_R_factor_all 0.0307
_refine_ls_R_factor_gt 0.0275
_refine_ls_shift/su_max 0.007
_refine_ls_shift/su_mean 0.001
_refine_ls_structure_factor_coef Fsqd
_refine_ls_weighting_details 'calc w=1/[\s^2^(Fo^2^)+(0.0174P)^2^+1.7662P] where P=(Fo^2^+2Fc^2^)/3'
_refine_ls_weighting_scheme calc
_refine_ls_wR_factor_gt 0.0606
_refine_ls_wR_factor_ref 0.0628
_reflns_number_gt 2285
_reflns_number_total 2463
_reflns_threshold_expression >2sigma(I)
_cod_data_source_file 905079esup1.cif
_cod_data_source_block '[CuL1(H2O)2]I2,6'
_cod_depositor_comments
;
The following automatic conversions were performed:

'_atom_sites_solution_primary' value 'heavy atom method' was changed
to 'heavy'.

Automatic conversion script
Id: cif_fix_values 6452 2018-10-05 10:23:21Z andrius 
;
_cod_original_sg_symbol_H-M P21/n
_cod_database_code 7027637

loop_
_symmetry_equiv_pos_as_xyz
'x, y, z'
'-x+1/2, y+1/2, -z+1/2'
'-x, -y, -z'
'x-1/2, -y-1/2, z-1/2'

loop_
_atom_site_label
_atom_site_type_symbol
_atom_site_fract_x
_atom_site_fract_y
_atom_site_fract_z
_atom_site_U_iso_or_equiv
_atom_site_adp_type
_atom_site_occupancy
_atom_site_symmetry_multiplicity
_atom_site_calc_flag
_atom_site_refinement_flags
Cu1 Cu 0.0000 0.0000 0.0000 0.03029(11) Uani 1 2 d S
OW1 O 0.1764(4) -0.1221(2) -0.1261(3) 0.0779(9) Uani 1 1 d .
H1OW H 0.1003 -0.1407 -0.2200 0.060 Uiso 1 1 d .
H2OW H 0.2105 -0.1750 -0.0800 0.060 Uiso 1 1 d .
N1 N 0.1188(3) 0.11657(18) -0.0668(2) 0.0356(5) Uani 1 1 d .
N2 N -0.1648(3) 0.01177(18) -0.1787(2) 0.0351(5) Uani 1 1 d .
H1N2 H -0.1477 -0.0426 -0.2286 0.060 Uiso 1 1 calc R
C1 C 0.0571(4) 0.1148(3) -0.2148(3) 0.0466(7) Uani 1 1 d .
H1A H 0.1057 0.0590 -0.2528 0.060 Uiso 1 1 calc R
H1B H 0.0861 0.1774 -0.2532 0.060 Uiso 1 1 calc R
C2 C -0.1224(4) 0.1029(3) -0.2500(3) 0.0461(7) Uani 1 1 d .
H2A H -0.1725 0.1628 -0.2226 0.060 Uiso 1 1 calc R
H2B H -0.1606 0.0947 -0.3464 0.060 Uiso 1 1 calc R
C3 C -0.3391(4) 0.0082(3) -0.1760(3) 0.0430(7) Uani 1 1 d .
H3 H -0.3614 0.0646 -0.1206 0.060 Uiso 1 1 calc R
C4 C -0.3746(4) -0.0896(3) -0.1117(4) 0.0504(8) Uani 1 1 d .
H4A H -0.3402 -0.1457 -0.1599 0.060 Uiso 1 1 calc R
H4B H -0.4898 -0.0954 -0.1228 0.060 Uiso 1 1 calc R
C5 C -0.2958(4) -0.1007(3) 0.0368(4) 0.0479(8) Uani 1 1 d .
H5A H -0.3180 -0.0402 0.0834 0.060 Uiso 1 1 calc R
H5B H -0.3445 -0.1576 0.0725 0.060 Uiso 1 1 calc R
C6 C 0.0852(4) 0.2169(3) -0.0132(4) 0.0515(8) Uani 1 1 d .
H6A H 0.1101 0.2146 0.0834 0.060 Uiso 1 1 calc R
H6B H -0.0261 0.2333 -0.0459 0.060 Uiso 1 1 calc R
H6C H 0.1500 0.2677 -0.0424 0.060 Uiso 1 1 calc R
C7 C -0.4489(5) 0.0184(4) -0.3159(4) 0.0664(11) Uani 1 1 d .
H7A H -0.5580 0.0068 -0.3109 0.060 Uiso 1 1 calc R
H7B H -0.4186 -0.0304 -0.3752 0.060 Uiso 1 1 calc R
H7C H -0.4392 0.0855 -0.3498 0.060 Uiso 1 1 calc R
I1 I -0.10942(3) -0.179014(18) -0.42421(2) 0.05154(9) Uani 1 1 d .

loop_
_atom_site_aniso_label
_atom_site_aniso_U_11
_atom_site_aniso_U_22
_atom_site_aniso_U_33
_atom_site_aniso_U_23
_atom_site_aniso_U_13
_atom_site_aniso_U_12
Cu1 0.0310(2) 0.0340(2) 0.0258(2) 0.00315(17) 0.00615(17) -0.00468(18)
OW1 0.081(2) 0.0563(17) 0.078(2) 0.0112(15) -0.0189(16) -0.0060(15)
N1 0.0375(12) 0.0328(12) 0.0390(13) 0.0025(10) 0.0141(10) -0.0020(10)
N2 0.0369(12) 0.0374(13) 0.0303(12) -0.0019(9) 0.0061(9) 0.0046(10)
C1 0.059(2) 0.0486(18) 0.0372(15) 0.0099(13) 0.0217(14) -0.0005(15)
C2 0.0558(19) 0.0484(18) 0.0321(14) 0.0098(13) 0.0059(13) 0.0044(15)
C3 0.0334(15) 0.0479(18) 0.0439(17) -0.0083(13) 0.0008(12) 0.0054(13)
C4 0.0302(15) 0.0502(19) 0.068(2) -0.0067(17) 0.0055(14) -0.0047(13)
C5 0.0367(16) 0.0507(18) 0.063(2) 0.0042(16) 0.0246(15) -0.0048(14)
C6 0.055(2) 0.0370(16) 0.062(2) -0.0023(15) 0.0132(17) 0.0002(15)
C7 0.048(2) 0.080(3) 0.060(2) -0.007(2) -0.0105(18) 0.0121(19)
I1 0.06086(15) 0.05158(14) 0.04347(13) -0.01097(9) 0.01466(10) -0.00180(10)

loop_
_atom_type_symbol
_atom_type_description
_atom_type_scat_dispersion_real
_atom_type_scat_dispersion_imag
_atom_type_scat_source
C C 0.0033 0.0016 'International Tables Vol C Tables 4.2.6.8 and 6.1.1.4'
H H 0.0000 0.0000 'International Tables Vol C Tables 4.2.6.8 and 6.1.1.4'
N N 0.0061 0.0033 'International Tables Vol C Tables 4.2.6.8 and 6.1.1.4'
O O 0.0106 0.0060 'International Tables Vol C Tables 4.2.6.8 and 6.1.1.4'
Cu Cu 0.3201 1.2651 'International Tables Vol C Tables 4.2.6.8 and 6.1.1.4'
I I -0.4742 1.8119 'International Tables Vol C Tables 4.2.6.8 and 6.1.1.4'

loop_
_geom_angle_atom_site_label_1
_geom_angle_atom_site_label_2
_geom_angle_atom_site_label_3
_geom_angle
_geom_angle_site_symmetry_1
_geom_angle_site_symmetry_3
N2 Cu1 N2 180.0 . 3
N2 Cu1 N1 86.52(10) . .
N2 Cu1 N1 93.48(10) 3 .
N2 Cu1 N1 93.48(10) . 3
N2 Cu1 N1 86.52(10) 3 3
N1 Cu1 N1 180.0 . 3
H1OW OW1 H2OW 111.8(3) . .
C1 N1 C6 109.6(3) . .
C1 N1 C5 108.4(2) . 3
C6 N1 C5 108.8(3) . 3
C1 N1 Cu1 103.88(18) . .
C6 N1 Cu1 113.2(2) . .
C5 N1 Cu1 112.70(19) 3 .
C2 N2 C3 112.9(2) . .
C2 N2 Cu1 107.57(18) . .
C3 N2 Cu1 117.87(19) . .
C2 N2 H1N2 105.9 . .
C3 N2 H1N2 105.9 . .
Cu1 N2 H1N2 105.9 . .
N1 C1 C2 110.5(2) . .
N1 C1 H1A 109.5 . .
C2 C1 H1A 109.5 . .
N1 C1 H1B 109.5 . .
C2 C1 H1B 109.5 . .
H1A C1 H1B 108.1 . .
N2 C2 C1 108.5(2) . .
N2 C2 H2A 110.0 . .
C1 C2 H2A 110.0 . .
N2 C2 H2B 110.0 . .
C1 C2 H2B 110.0 . .
H2A C2 H2B 108.4 . .
N2 C3 C4 109.6(2) . .
N2 C3 C7 112.4(3) . .
C4 C3 C7 110.0(3) . .
N2 C3 H3 108.3 . .
C4 C3 H3 108.3 . .
C7 C3 H3 108.3 . .
C3 C4 C5 115.4(3) . .
C3 C4 H4A 108.4 . .
C5 C4 H4A 108.4 . .
C3 C4 H4B 108.4 . .
C5 C4 H4B 108.4 . .
H4A C4 H4B 107.5 . .
N1 C5 C4 114.6(3) 3 .
N1 C5 H5A 108.6 3 .
C4 C5 H5A 108.6 . .
N1 C5 H5B 108.6 3 .
C4 C5 H5B 108.6 . .
H5A C5 H5B 107.6 . .
N1 C6 H6A 109.5 . .
N1 C6 H6B 109.5 . .
H6A C6 H6B 109.5 . .
N1 C6 H6C 109.5 . .
H6A C6 H6C 109.5 . .
H6B C6 H6C 109.5 . .
C3 C7 H7A 109.5 . .
C3 C7 H7B 109.5 . .
H7A C7 H7B 109.5 . .
C3 C7 H7C 109.5 . .
H7A C7 H7C 109.5 . .
H7B C7 H7C 109.5 . .

loop_
_geom_bond_atom_site_label_1
_geom_bond_atom_site_label_2
_geom_bond_distance
_geom_bond_site_symmetry_2
Cu1 N2 2.041(2) .
Cu1 N2 2.041(2) 3
Cu1 N1 2.045(2) .
Cu1 N1 2.045(2) 3
OW1 H1OW 1.057(3) .
OW1 H2OW 0.855(3) .
N1 C1 1.483(4) .
N1 C6 1.485(4) .
N1 C5 1.490(4) 3
N2 C2 1.493(4) .
N2 C3 1.501(4) .
N2 H1N2 0.9100 .
C1 C2 1.504(5) .
C1 H1A 0.9700 .
C1 H1B 0.9700 .
C2 H2A 0.9700 .
C2 H2B 0.9700 .
C3 C4 1.509(5) .
C3 C7 1.526(5) .
C3 H3 0.9800 .
C4 C5 1.519(5) .
C4 H4A 0.9700 .
C4 H4B 0.9700 .
C5 N1 1.490(4) 3
C5 H5A 0.9700 .
C5 H5B 0.9700 .
C6 H6A 0.9600 .
C6 H6B 0.9600 .
C6 H6C 0.9600 .
C7 H7A 0.9600 .
C7 H7B 0.9600 .
C7 H7C 0.9600 .
